data_7007343
loop_
_publ_author_name
'Meyer zu Berstenhorst, Birgit'
'Erker, Gerhard'
'Kehr, Gerald'
'Fr\"ohlich, Roland'

_publ_section_title
;
 Carbohydrate-metallocene conjugates: selective formation of a
 zirconadioxacyclopentane-type dimer from the reaction of a
 bis(enolate)ZrCp2 reagent with a glucofuranoside derivative.
;
_journal_issue 26
_journal_name_full 'Dalton transactions (Cambridge, England : 2003)'
_journal_page_first 3200
_journal_page_last 3203
_journal_paper_doi 10.1039/b603803d
_journal_year 2006
_chemical_formula_sum 'C59 H68 O12 Zr2'
_chemical_formula_weight 1151.57
_chemical_name_systematic
;
?
;
_space_group_IT_number 19
_symmetry_cell_setting orthorhombic
_symmetry_space_group_name_Hall 'P 2ac 2ab'
_symmetry_space_group_name_H-M 'P 21 21 21'
_atom_sites_solution_hydrogens geom
_atom_sites_solution_primary direct
_atom_sites_solution_secondary difmap
_audit_creation_method SHELXL-97
_cell_angle_alpha 90.00
_cell_angle_beta 90.00
_cell_angle_gamma 90.00
_cell_formula_units_Z 4
_cell_length_a 9.213(1)
_cell_length_b 19.258(1)
_cell_length_c 30.126(1)
_cell_measurement_reflns_used 12099
_cell_measurement_temperature 198(2)
_cell_measurement_theta_max 27.88
_cell_measurement_theta_min 0.41
_cell_volume 5345.1(7)
_computing_cell_refinement 'Collect (Nonius B.V., 1998)'
_computing_data_collection 'Collect (Nonius B.V., 1998)'
_computing_data_reduction 'Denzo-SMN (Otwinowski & Minor, 1997)'
_computing_molecular_graphics 'SCHAKAL (Keller, 1997)'
_computing_publication_material 'SHELXL-97 (Sheldrick, 1997)'
_computing_structure_refinement 'SHELXL-97 (Sheldrick, 1997)'
_computing_structure_solution 'SHELXS-97 (Sheldrick, 1990)'
_diffrn_ambient_temperature 198(2)
_diffrn_measured_fraction_theta_full 1.000
_diffrn_measured_fraction_theta_max 1.000
_diffrn_measurement_device_type 'Nonius KappaCCD'
_diffrn_measurement_method '\w and \f scans'
_diffrn_radiation_monochromator graphite
_diffrn_radiation_source 'rotating anode Nonius FR591'
_diffrn_radiation_type MoK\a
_diffrn_radiation_wavelength 0.71073
_diffrn_reflns_av_R_equivalents 0.076
_diffrn_reflns_av_sigmaI/netI 0.0655
_diffrn_reflns_limit_h_max 11
_diffrn_reflns_limit_h_min -11
_diffrn_reflns_limit_k_max 24
_diffrn_reflns_limit_k_min -23
_diffrn_reflns_limit_l_max 37
_diffrn_reflns_limit_l_min -37
_diffrn_reflns_number 42406
_diffrn_reflns_theta_full 26.30
_diffrn_reflns_theta_max 26.30
_diffrn_reflns_theta_min 1.72
_exptl_absorpt_coefficient_mu 0.453
_exptl_absorpt_correction_T_max 0.9865
_exptl_absorpt_correction_T_min 0.8052
_exptl_absorpt_correction_type empirical
_exptl_absorpt_process_details 'Denzo (Otwinowski, Borek, Majewski & Minor, 2003)'
_exptl_crystal_colour 'light yellow'
_exptl_crystal_density_diffrn 1.431
_exptl_crystal_density_method 'not measured'
_exptl_crystal_description needle
_exptl_crystal_F_000 2392
_exptl_crystal_size_max 0.50
_exptl_crystal_size_mid 0.03
_exptl_crystal_size_min 0.03
_refine_diff_density_max 0.380
_refine_diff_density_min -0.404
_refine_diff_density_rms 0.065
_refine_ls_abs_structure_details 'Flack H D (1983), Acta Cryst. A39, 876-881'
_refine_ls_abs_structure_Flack -0.06(3)
_refine_ls_extinction_method none
_refine_ls_goodness_of_fit_ref 1.036
_refine_ls_hydrogen_treatment riding
_refine_ls_matrix_type full
_refine_ls_number_parameters 651
_refine_ls_number_reflns 10820
_refine_ls_number_restraints 0
_refine_ls_restrained_S_all 1.036
_refine_ls_R_factor_all 0.0695
_refine_ls_R_factor_gt 0.0477
_refine_ls_shift/su_max 0.003
_refine_ls_shift/su_mean 0.000
_refine_ls_structure_factor_coef Fsqd
_refine_ls_weighting_details 'calc w=1/[\s^2^(Fo^2^)+(0.0248P)^2^+3.5860P] where P=(Fo^2^+2Fc^2^)/3'
_refine_ls_weighting_scheme calc
_refine_ls_wR_factor_gt 0.0767
_refine_ls_wR_factor_ref 0.0831
_reflns_number_gt 8818
_reflns_number_total 10820
_reflns_threshold_expression >2sigma(I)
_cod_data_source_file b603803d.txt
_cod_data_source_block erk3469
_cod_original_sg_symbol_H-M P212121
_cod_database_code 7007343

loop_
_symmetry_equiv_pos_as_xyz
'x, y, z'
'-x+1/2, -y, z+1/2'
'-x, y+1/2, -z+1/2'
'x+1/2, -y+1/2, -z'

loop_
_atom_site_label
_atom_site_type_symbol
_atom_site_fract_x
_atom_site_fract_y
_atom_site_fract_z
_atom_site_U_iso_or_equiv
_atom_site_adp_type
_atom_site_occupancy
_atom_site_symmetry_multiplicity
_atom_site_calc_flag
_atom_site_refinement_flags
_atom_site_disorder_assembly
_atom_site_disorder_group
Zr1 Zr 0.47071(4) 0.357310(19) 1.088170(12) 0.02556(9) Uani 1 1 d . . .
Zr2 Zr 0.69990(4) 0.25181(2) 1.163582(12) 0.02492(9) Uani 1 1 d . . .
C10 C 0.3218(5) 0.3436(3) 1.01962(15) 0.0450(12) Uani 1 1 d . . .
H10 H 0.2813 0.3858 1.0089 0.054 Uiso 1 1 calc R . .
C11 C 0.4563(5) 0.3157(2) 1.00770(13) 0.0379(10) Uani 1 1 d . . .
H11 H 0.5224 0.3350 0.9869 0.045 Uiso 1 1 calc R . .
C12 C 0.4758(5) 0.2555(2) 1.03137(12) 0.0348(9) Uani 1 1 d . . .
H12 H 0.5592 0.2265 1.0302 0.042 Uiso 1 1 calc R . .
C13 C 0.3524(5) 0.2439(3) 1.05749(14) 0.0442(11) Uani 1 1 d . . .
H13 H 0.3367 0.2056 1.0768 0.053 Uiso 1 1 calc R . .
C14 C 0.2576(5) 0.2983(3) 1.05006(15) 0.0481(13) Uani 1 1 d . . .
H14 H 0.1648 0.3039 1.0633 0.058 Uiso 1 1 calc R . .
C15 C 0.4750(5) 0.4720(2) 1.13128(14) 0.0410(11) Uani 1 1 d . . .
H15 H 0.5659 0.4936 1.1367 0.049 Uiso 1 1 calc R . .
C16 C 0.3855(5) 0.4836(2) 1.09426(16) 0.0436(11) Uani 1 1 d . . .
H16 H 0.4062 0.5137 1.0700 0.052 Uiso 1 1 calc R . .
C17 C 0.2612(5) 0.4434(2) 1.09933(15) 0.0449(12) Uani 1 1 d . . .
H17 H 0.1808 0.4418 1.0796 0.054 Uiso 1 1 calc R . .
C18 C 0.2759(5) 0.4055(2) 1.13878(15) 0.0406(11) Uani 1 1 d . . .
H18 H 0.2077 0.3730 1.1502 0.049 Uiso 1 1 calc R . .
C19 C 0.4078(5) 0.4236(2) 1.15856(15) 0.0397(11) Uani 1 1 d . . .
H19 H 0.4448 0.4059 1.1858 0.048 Uiso 1 1 calc R . .
C20 C 0.7191(5) 0.1213(2) 1.14560(14) 0.0393(11) Uani 1 1 d . . .
H20 H 0.6589 0.0891 1.1608 0.047 Uiso 1 1 calc R . .
C21 C 0.8550(5) 0.1436(2) 1.15925(16) 0.0478(12) Uani 1 1 d . . .
H21 H 0.9034 0.1305 1.1858 0.057 Uiso 1 1 calc R . .
C22 C 0.9085(5) 0.1892(3) 1.12646(19) 0.0520(13) Uani 1 1 d . . .
H22 H 1.0000 0.2119 1.1269 0.062 Uiso 1 1 calc R . .
C23 C 0.8043(5) 0.1952(2) 1.09358(16) 0.0469(12) Uani 1 1 d . . .
H23 H 0.8122 0.2223 1.0673 0.056 Uiso 1 1 calc R . .
C24 C 0.6861(5) 0.1546(2) 1.10569(14) 0.0382(11) Uani 1 1 d . . .
H24 H 0.5979 0.1503 1.0896 0.046 Uiso 1 1 calc R . .
C25 C 0.8985(5) 0.3347(2) 1.18986(15) 0.0427(12) Uani 1 1 d . . .
H25 H 0.9663 0.3500 1.1682 0.051 Uiso 1 1 calc R . .
C26 C 0.9131(5) 0.2763(3) 1.21663(16) 0.0471(13) Uani 1 1 d . . .
H26 H 0.9934 0.2453 1.2169 0.057 Uiso 1 1 calc R . .
C27 C 0.7881(5) 0.2711(2) 1.24317(14) 0.0464(12) Uani 1 1 d . . .
H27 H 0.7676 0.2356 1.2641 0.056 Uiso 1 1 calc R . .
C28 C 0.6991(5) 0.3282(3) 1.23303(15) 0.0474(12) Uani 1 1 d . . .
H28 H 0.6080 0.3383 1.2463 0.057 Uiso 1 1 calc R . .
C29 C 0.7667(5) 0.3673(2) 1.20025(15) 0.0433(12) Uani 1 1 d . . .
H29 H 0.7302 0.4087 1.1872 0.052 Uiso 1 1 calc R . .
O1A O 0.9846(3) 0.42256(14) 1.01298(9) 0.0369(7) Uani 1 1 d . . .
C1A C 1.0457(5) 0.4692(2) 0.98220(14) 0.0357(10) Uani 1 1 d . . .
H1A H 1.0929 0.4436 0.9572 0.043 Uiso 1 1 calc R . .
C2A C 0.9258(4) 0.5163(2) 0.96509(15) 0.0379(11) Uani 1 1 d . . .
H2A H 0.9253 0.5207 0.9320 0.046 Uiso 1 1 calc R . .
C3A C 0.7877(5) 0.4829(2) 0.98350(14) 0.0352(10) Uani 1 1 d . . .
H3A H 0.7116 0.5184 0.9901 0.042 Uiso 1 1 calc R . .
C4A C 0.8432(4) 0.4493(2) 1.02501(13) 0.0298(9) Uani 1 1 d . . .
H4A H 0.8560 0.4859 1.0482 0.036 Uiso 1 1 calc R . .
C5A C 0.7523(4) 0.3909(2) 1.04433(14) 0.0314(10) Uani 1 1 d . . .
H5A H 0.7468 0.3516 1.0227 0.038 Uiso 1 1 calc R . .
C6A C 0.8067(4) 0.3647(2) 1.08873(13) 0.0339(9) Uani 1 1 d . . .
H6A1 H 0.8907 0.3333 1.0844 0.041 Uiso 1 1 calc R . .
H6A2 H 0.8376 0.4041 1.1076 0.041 Uiso 1 1 calc R . .
O5A O 0.6124(3) 0.41720(14) 1.05239(9) 0.0326(7) Uani 1 1 d . . .
O6A O 0.6901(3) 0.32835(13) 1.10914(8) 0.0281(6) Uani 1 1 d . . .
O11A O 1.1452(3) 0.51334(16) 1.00324(11) 0.0507(9) Uani 1 1 d . . .
O12A O 0.9502(3) 0.58013(14) 0.98703(10) 0.0386(7) Uani 1 1 d . . .
C13A C 1.0997(5) 0.5843(2) 0.99932(15) 0.0397(11) Uani 1 1 d . . .
C14A C 1.1856(5) 0.6189(3) 0.96293(17) 0.0591(15) Uani 1 1 d . . .
H14A H 1.1782 0.5913 0.9357 0.089 Uiso 1 1 calc R . .
H14B H 1.2877 0.6223 0.9719 0.089 Uiso 1 1 calc R . .
H14C H 1.1469 0.6655 0.9576 0.089 Uiso 1 1 calc R . .
C15A C 1.1108(6) 0.6185(3) 1.04347(17) 0.0623(15) Uani 1 1 d . . .
H15A H 1.0705 0.6655 1.0417 0.093 Uiso 1 1 calc R . .
H15B H 1.2130 0.6210 1.0524 0.093 Uiso 1 1 calc R . .
H15C H 1.0563 0.5915 1.0654 0.093 Uiso 1 1 calc R . .
O16A O 0.7370(4) 0.43250(16) 0.95296(10) 0.0553(10) Uani 1 1 d . . .
C17A C 0.5988(6) 0.4505(3) 0.93336(18) 0.0727(19) Uani 1 1 d . . .
H17A H 0.5284 0.4600 0.9574 0.087 Uiso 1 1 calc R . .
H17B H 0.5624 0.4101 0.9163 0.087 Uiso 1 1 calc R . .
C18A C 0.6047(5) 0.5119(3) 0.90334(16) 0.0544(14) Uani 1 1 d . . .
C19A C 0.5465(7) 0.5762(4) 0.9163(2) 0.115(3) Uani 1 1 d . . .
H19A H 0.5011 0.5804 0.9445 0.138 Uiso 1 1 calc R . .
C20A C 0.5544(10) 0.6331(5) 0.8890(3) 0.151(4) Uani 1 1 d . . .
H20A H 0.5170 0.6766 0.8985 0.182 Uiso 1 1 calc R . .
C21A C 0.6155(8) 0.6270(4) 0.8484(2) 0.108(3) Uani 1 1 d . . .
H21A H 0.6133 0.6651 0.8284 0.129 Uiso 1 1 calc R . .
C22A C 0.6803(5) 0.5663(3) 0.83602(18) 0.0591(14) Uani 1 1 d . . .
H22A H 0.7290 0.5632 0.8083 0.071 Uiso 1 1 calc R . .
C23A C 0.6750(6) 0.5102(3) 0.86355(16) 0.0579(14) Uani 1 1 d . . .
H23A H 0.7219 0.4685 0.8547 0.070 Uiso 1 1 calc R . .
O1B O 0.1914(3) 0.13483(15) 1.20969(9) 0.0378(7) Uani 1 1 d . . .
C1B C 0.1341(5) 0.0871(2) 1.24011(15) 0.0395(11) Uani 1 1 d . . .
H1B H 0.0962 0.0451 1.2245 0.047 Uiso 1 1 calc R . .
C2B C 0.2540(5) 0.0676(2) 1.27236(15) 0.0416(12) Uani 1 1 d . . .
H2B H 0.2643 0.0162 1.2756 0.050 Uiso 1 1 calc R . .
C3B C 0.3901(5) 0.1009(2) 1.25337(14) 0.0358(10) Uani 1 1 d . . .
H3B H 0.4566 0.1174 1.2774 0.043 Uiso 1 1 calc R . .
C4B C 0.3269(4) 0.1611(2) 1.22718(14) 0.0328(10) Uani 1 1 d . . .
H4B H 0.3066 0.2007 1.2478 0.039 Uiso 1 1 calc R . .
C5B C 0.4194(4) 0.1864(2) 1.18887(13) 0.0295(9) Uani 1 1 d . . .
H5B H 0.4278 0.1488 1.1661 0.035 Uiso 1 1 calc R . .
C6B C 0.3644(4) 0.2517(2) 1.16704(13) 0.0317(8) Uani 1 1 d . . .
H6B1 H 0.2807 0.2411 1.1476 0.038 Uiso 1 1 calc R . .
H6B2 H 0.3328 0.2856 1.1898 0.038 Uiso 1 1 calc R . .
O5B O 0.5584(3) 0.20252(14) 1.20547(9) 0.0322(7) Uani 1 1 d . . .
O6B O 0.4807(3) 0.27952(13) 1.14163(8) 0.0272(6) Uani 1 1 d . . .
O11B O 0.0259(3) 0.11737(16) 1.26641(10) 0.0501(8) Uani 1 1 d . . .
O12B O 0.2144(3) 0.09991(17) 1.31282(10) 0.0501(8) Uani 1 1 d . . .
C13B C 0.0606(5) 0.1085(2) 1.31199(15) 0.0450(12) Uani 1 1 d . . .
C14B C 0.0234(6) 0.1731(2) 1.33728(19) 0.0648(14) Uani 1 1 d . . .
H14D H 0.0656 0.2135 1.3223 0.097 Uiso 1 1 calc R . .
H14E H 0.0624 0.1698 1.3675 0.097 Uiso 1 1 calc R . .
H14F H -0.0824 0.1783 1.3386 0.097 Uiso 1 1 calc R . .
C15B C -0.0135(6) 0.0443(2) 1.33011(17) 0.0628(15) Uani 1 1 d . . .
H15D H -0.1190 0.0505 1.3288 0.094 Uiso 1 1 calc R . .
H15E H 0.0162 0.0370 1.3610 0.094 Uiso 1 1 calc R . .
H15F H 0.0143 0.0039 1.3123 0.094 Uiso 1 1 calc R . .
O16B O 0.4606(3) 0.05326(15) 1.22460(10) 0.0442(8) Uani 1 1 d . . .
C17B C 0.5922(5) 0.0270(3) 1.24241(16) 0.0479(12) Uani 1 1 d . . .
H17C H 0.5795 0.0167 1.2744 0.058 Uiso 1 1 calc R . .
H17D H 0.6699 0.0622 1.2394 0.058 Uiso 1 1 calc R . .
C18B C 0.6347(4) -0.03818(15) 1.21809(11) 0.0492(13) Uani 1 1 d G . .
C19B C 0.5576(3) -0.06105(18) 1.18123(12) 0.0597(15) Uani 1 1 d G . .
H19B H 0.4795 -0.0341 1.1699 0.072 Uiso 1 1 calc R . .
C20B C 0.5946(5) -0.1234(2) 1.16090(12) 0.0857(19) Uani 1 1 d G . .
H20B H 0.5419 -0.1390 1.1357 0.103 Uiso 1 1 calc R . .
C21B C 0.7088(5) -0.16283(17) 1.17743(15) 0.113(3) Uani 1 1 d G . .
H21B H 0.7341 -0.2054 1.1635 0.135 Uiso 1 1 calc R . .
C22B C 0.7859(4) -0.1400(2) 1.21430(15) 0.105(3) Uani 1 1 d G . .
H22B H 0.8640 -0.1669 1.2256 0.127 Uiso 1 1 calc R . .
C23B C 0.7489(4) -0.0776(2) 1.23462(11) 0.078(2) Uani 1 1 d G . .
H23B H 0.8016 -0.0620 1.2598 0.094 Uiso 1 1 calc R . .
C101 C 1.4080(12) 0.7366(6) 1.0699(5) 0.165(6) Uani 1 1 d . . .
H101 H 1.3296 0.7669 1.0766 0.198 Uiso 1 1 calc R . .
C102 C 1.4595(15) 0.7282(6) 1.0293(5) 0.156(5) Uani 1 1 d . . .
H102 H 1.4136 0.7521 1.0055 0.188 Uiso 1 1 calc R . .
C103 C 1.585(2) 0.6834(7) 1.0191(5) 0.173(6) Uani 1 1 d . . .
H103 H 1.6161 0.6771 0.9893 0.207 Uiso 1 1 calc R . .
C104 C 1.6594(12) 0.6496(6) 1.0547(5) 0.144(4) Uani 1 1 d . . .
H104 H 1.7452 0.6227 1.0512 0.173 Uiso 1 1 calc R . .
C105 C 1.5952(10) 0.6602(4) 1.0919(4) 0.125(3) Uani 1 1 d . . .
H105 H 1.6391 0.6376 1.1165 0.150 Uiso 1 1 calc R . .
C106 C 1.4786(10) 0.6971(5) 1.1020(3) 0.107(3) Uani 1 1 d . . .
C107 C 1.4081(10) 0.7072(6) 1.1426(4) 0.180(5) Uani 1 1 d . . .
H10A H 1.3592 0.6642 1.1515 0.270 Uiso 1 1 calc R . .
H10B H 1.3363 0.7444 1.1396 0.270 Uiso 1 1 calc R . .
H10C H 1.4795 0.7201 1.1653 0.270 Uiso 1 1 calc R . .

loop_
_atom_site_aniso_label
_atom_site_aniso_U_11
_atom_site_aniso_U_22
_atom_site_aniso_U_33
_atom_site_aniso_U_23
_atom_site_aniso_U_13
_atom_site_aniso_U_12
Zr1 0.02427(18) 0.02558(19) 0.02683(19) -0.00116(18) -0.00126(16) 0.00121(17)
Zr2 0.02459(18) 0.02616(19) 0.02401(18) -0.0009(2) -0.00131(15) -0.00010(19)
C10 0.041(3) 0.053(3) 0.041(3) -0.008(2) -0.017(2) 0.012(2)
C11 0.044(3) 0.045(3) 0.025(2) -0.003(2) -0.004(2) -0.002(2)
C12 0.043(2) 0.033(2) 0.029(2) -0.010(2) -0.0050(18) 0.002(2)
C13 0.054(3) 0.042(3) 0.036(2) -0.005(2) -0.006(2) -0.017(3)
C14 0.027(2) 0.073(4) 0.044(3) -0.018(3) -0.006(2) -0.005(2)
C15 0.053(3) 0.028(2) 0.042(3) -0.012(2) 0.002(2) 0.005(2)
C16 0.056(3) 0.028(2) 0.047(3) 0.003(2) 0.012(2) 0.012(2)
C17 0.039(3) 0.046(3) 0.049(3) -0.007(2) 0.002(2) 0.018(2)
C18 0.037(3) 0.039(3) 0.046(3) -0.003(2) 0.009(2) 0.016(2)
C19 0.048(3) 0.040(3) 0.031(3) -0.006(2) 0.002(2) 0.016(2)
C20 0.050(3) 0.028(2) 0.040(3) -0.003(2) 0.001(2) 0.006(2)
C21 0.053(3) 0.039(3) 0.051(3) -0.001(3) -0.014(2) 0.021(2)
C22 0.038(3) 0.046(3) 0.072(4) -0.012(3) 0.017(3) 0.009(2)
C23 0.067(3) 0.036(3) 0.038(3) -0.006(2) 0.018(3) 0.016(2)
C24 0.052(3) 0.028(2) 0.034(2) -0.0109(19) 0.002(2) 0.006(2)
C25 0.033(2) 0.049(3) 0.045(3) 0.001(2) -0.007(2) -0.014(2)
C26 0.044(3) 0.049(3) 0.049(3) -0.004(2) -0.021(2) -0.002(2)
C27 0.059(3) 0.053(3) 0.028(2) 0.002(2) -0.014(2) -0.017(3)
C28 0.050(3) 0.057(3) 0.035(3) -0.023(2) -0.001(2) -0.008(3)
C29 0.051(3) 0.033(3) 0.046(3) -0.011(2) -0.017(2) -0.006(2)
O1A 0.0308(16) 0.0327(16) 0.0471(17) 0.0143(14) 0.0045(13) 0.0025(13)
C1A 0.041(2) 0.031(2) 0.036(2) 0.003(2) 0.006(2) 0.001(2)
C2A 0.041(3) 0.033(3) 0.040(3) 0.005(2) -0.0028(19) -0.001(2)
C3A 0.037(2) 0.027(2) 0.041(3) 0.004(2) -0.005(2) -0.003(2)
C4A 0.030(2) 0.027(2) 0.033(2) -0.0011(19) 0.0018(17) 0.0004(17)
C5A 0.030(2) 0.033(2) 0.032(2) 0.0030(19) -0.0014(17) -0.0031(18)
C6A 0.0243(19) 0.039(2) 0.039(2) 0.008(2) -0.003(2) -0.0019(19)
O5A 0.0258(15) 0.0319(16) 0.0401(18) 0.0075(14) -0.0012(12) 0.0002(13)
O6A 0.0236(14) 0.0305(15) 0.0301(15) 0.0033(12) -0.0012(12) -0.0014(13)
O11A 0.0400(18) 0.0334(19) 0.079(3) 0.0073(17) -0.0102(16) -0.0016(15)
O12A 0.0360(18) 0.0262(16) 0.0536(19) 0.0008(14) 0.0019(15) -0.0040(14)
C13A 0.040(3) 0.034(3) 0.045(3) 0.005(2) 0.005(2) -0.004(2)
C14A 0.050(3) 0.051(3) 0.076(4) 0.016(3) 0.016(3) -0.008(3)
C15A 0.075(4) 0.056(4) 0.056(4) -0.005(3) 0.001(3) -0.013(3)
O16A 0.083(3) 0.0367(19) 0.046(2) 0.0103(16) -0.0261(18) -0.0138(17)
C17A 0.066(4) 0.092(5) 0.060(4) 0.031(3) -0.033(3) -0.042(3)
C18A 0.037(3) 0.082(4) 0.044(3) 0.027(3) -0.014(2) -0.006(3)
C19A 0.109(5) 0.160(7) 0.076(5) 0.051(5) 0.038(4) 0.088(5)
C20A 0.223(10) 0.141(8) 0.091(6) 0.056(6) 0.045(6) 0.126(8)
C21A 0.135(6) 0.106(6) 0.082(5) 0.055(5) 0.015(4) 0.047(5)
C22A 0.059(3) 0.074(4) 0.044(3) 0.016(3) 0.005(3) 0.000(3)
C23A 0.083(4) 0.054(3) 0.036(3) 0.004(3) -0.001(3) -0.005(3)
O1B 0.0320(15) 0.0425(18) 0.0389(16) 0.0132(15) -0.0018(13) -0.0060(15)
C1B 0.042(3) 0.039(3) 0.038(3) 0.010(2) 0.001(2) -0.006(2)
C2B 0.047(3) 0.036(3) 0.042(3) 0.015(2) 0.000(2) 0.001(2)
C3B 0.037(2) 0.039(3) 0.032(3) 0.005(2) -0.0008(19) 0.004(2)
C4B 0.032(2) 0.028(2) 0.038(2) 0.0040(19) 0.0000(18) -0.0033(18)
C5B 0.026(2) 0.031(2) 0.031(2) 0.0000(19) 0.0006(17) 0.0009(17)
C6B 0.0271(19) 0.034(2) 0.034(2) 0.000(3) 0.0024(17) -0.001(2)
O5B 0.0283(16) 0.0347(16) 0.0337(16) 0.0040(13) 0.0003(12) -0.0048(12)
O6B 0.0216(14) 0.0284(14) 0.0316(15) 0.0004(12) 0.0009(12) -0.0021(12)
O11B 0.0409(17) 0.065(2) 0.0441(19) 0.0139(16) 0.0055(15) 0.0030(16)
O12B 0.049(2) 0.067(2) 0.0344(18) 0.0100(16) 0.0028(15) -0.0040(17)
C13B 0.045(3) 0.047(3) 0.043(3) 0.012(2) 0.009(2) -0.006(2)
C14B 0.074(3) 0.046(3) 0.074(4) 0.003(3) 0.017(3) -0.006(3)
C15B 0.073(4) 0.050(3) 0.066(4) 0.018(3) 0.024(3) -0.007(3)
O16B 0.0412(17) 0.0427(18) 0.0487(19) 0.0005(15) -0.0117(16) 0.0103(16)
C17B 0.046(3) 0.053(3) 0.044(3) 0.018(3) -0.004(2) 0.005(2)
C18B 0.047(3) 0.049(3) 0.051(3) 0.024(3) 0.016(2) 0.018(3)
C19B 0.065(4) 0.047(3) 0.067(4) 0.009(3) 0.001(3) 0.016(3)
C20B 0.112(5) 0.069(4) 0.077(4) -0.008(4) -0.006(4) 0.021(4)
C21B 0.153(7) 0.086(5) 0.099(6) -0.001(4) 0.013(5) 0.069(5)
C22B 0.114(6) 0.115(6) 0.087(5) 0.005(5) -0.005(4) 0.080(5)
C23B 0.081(4) 0.100(5) 0.053(4) 0.016(4) 0.011(3) 0.050(4)
C101 0.150(9) 0.172(11) 0.173(11) 0.091(11) -0.070(9) -0.110(8)
C102 0.169(11) 0.118(10) 0.182(13) 0.058(10) -0.082(10) -0.090(8)
C103 0.245(17) 0.137(12) 0.137(11) -0.041(9) 0.019(11) -0.091(11)
C104 0.125(8) 0.119(8) 0.189(13) -0.058(9) 0.035(9) -0.003(7)
C105 0.094(6) 0.085(6) 0.196(12) 0.019(7) 0.002(7) -0.016(5)
C106 0.075(5) 0.109(6) 0.137(8) -0.018(6) 0.024(5) -0.036(5)
C107 0.128(8) 0.195(11) 0.218(13) -0.038(10) 0.057(8) -0.040(7)

loop_
_atom_type_symbol
_atom_type_description
_atom_type_scat_dispersion_real
_atom_type_scat_dispersion_imag
_atom_type_scat_source
C C 0.0033 0.0016 'International Tables Vol C Tables 4.2.6.8 and 6.1.1.4'
H H 0.0000 0.0000 'International Tables Vol C Tables 4.2.6.8 and 6.1.1.4'
O O 0.0106 0.0060 'International Tables Vol C Tables 4.2.6.8 and 6.1.1.4'
Zr Zr -2.9673 0.5597 'International Tables Vol C Tables 4.2.6.8 and 6.1.1.4'

loop_
_geom_angle_atom_site_label_1
_geom_angle_atom_site_label_2
_geom_angle_atom_site_label_3
_geom_angle
_geom_angle_site_symmetry_1
_geom_angle_site_symmetry_3
_geom_angle_publ_flag
O5A Zr1 O6A 72.96(10) . . ?
O5A Zr1 O6B 137.86(10) . . ?
O6A Zr1 O6B 64.99(9) . . ?
O5A Zr1 C10 88.54(14) . . ?
O6A Zr1 C10 136.05(12) . . ?
O6B Zr1 C10 123.84(14) . . ?
O5A Zr1 C18 124.23(13) . . ?
O6A Zr1 C18 125.04(12) . . ?
O6B Zr1 C18 80.70(12) . . ?
C10 Zr1 C18 98.48(15) . . ?
O5A Zr1 C19 107.56(13) . . ?
O6A Zr1 C19 95.61(12) . . ?
O6B Zr1 C19 74.98(12) . . ?
C10 Zr1 C19 128.21(14) . . ?
C18 Zr1 C19 31.98(14) . . ?
O5A Zr1 C14 120.42(14) . . ?
O6A Zr1 C14 136.81(13) . . ?
O6B Zr1 C14 93.34(14) . . ?
C10 Zr1 C14 32.20(15) . . ?
C18 Zr1 C14 83.59(15) . . ?
C19 Zr1 C14 115.15(15) . . ?
O5A Zr1 C11 73.19(13) . . ?
O6A Zr1 C11 104.00(12) . . ?
O6B Zr1 C11 118.85(12) . . ?
C10 Zr1 C11 32.10(14) . . ?
C18 Zr1 C11 130.47(15) . . ?
C19 Zr1 C11 159.47(14) . . ?
C14 Zr1 C11 52.52(15) . . ?
O5A Zr1 C15 76.80(14) . . ?
O6A Zr1 C15 93.40(13) . . ?
O6B Zr1 C15 102.43(12) . . ?
C10 Zr1 C15 121.28(15) . . ?
C18 Zr1 C15 52.38(15) . . ?
C19 Zr1 C15 31.57(13) . . ?
C14 Zr1 C15 128.75(16) . . ?
C11 Zr1 C15 138.71(14) . . ?
O5A Zr1 C16 72.45(13) . . ?
O6A Zr1 C16 120.25(13) . . ?
O6B Zr1 C16 127.33(13) . . ?
C10 Zr1 C16 89.49(16) . . ?
C18 Zr1 C16 52.53(14) . . ?
C19 Zr1 C16 52.69(15) . . ?
C14 Zr1 C16 102.72(16) . . ?
C11 Zr1 C16 110.45(15) . . ?
C15 Zr1 C16 31.81(14) . . ?
O5A Zr1 C17 100.65(13) . . ?
O6A Zr1 C17 145.18(13) . . ?
O6B Zr1 C17 112.02(13) . . ?
C10 Zr1 C17 76.28(15) . . ?
C18 Zr1 C17 31.89(13) . . ?
C19 Zr1 C17 52.77(14) . . ?
C14 Zr1 C17 76.52(15) . . ?
C11 Zr1 C17 106.70(15) . . ?
C15 Zr1 C17 52.30(15) . . ?
C16 Zr1 C17 31.49(14) . . ?
O5A Zr1 C12 93.82(12) . . ?
O6A Zr1 C12 88.91(11) . . ?
O6B Zr1 C12 88.14(11) . . ?
C10 Zr1 C12 52.11(14) . . ?
C18 Zr1 C12 133.24(15) . . ?
C19 Zr1 C12 158.55(14) . . ?
C14 Zr1 C12 51.72(14) . . ?
C11 Zr1 C12 30.85(13) . . ?
C15 Zr1 C12 169.17(14) . . ?
C16 Zr1 C12 140.15(15) . . ?
C17 Zr1 C12 125.89(14) . . ?
O5B Zr2 O6B 73.26(9) . . ?
O5B Zr2 O6A 137.86(10) . . ?
O6B Zr2 O6A 64.88(9) . . ?
O5B Zr2 C22 122.37(15) . . ?
O6B Zr2 C22 133.07(15) . . ?
O6A Zr2 C22 91.19(15) . . ?
O5B Zr2 C21 90.55(14) . . ?
O6B Zr2 C21 134.87(13) . . ?
O6A Zr2 C21 122.34(14) . . ?
C22 Zr2 C21 32.39(15) . . ?
O5B Zr2 C25 123.70(13) . . ?
O6B Zr2 C25 126.99(13) . . ?
O6A Zr2 C25 80.92(12) . . ?
C22 Zr2 C25 83.72(17) . . ?
C21 Zr2 C25 97.25(16) . . ?
O5B Zr2 C28 76.16(14) . . ?
O6B Zr2 C28 95.97(13) . . ?
O6A Zr2 C28 102.92(13) . . ?
C22 Zr2 C28 129.66(17) . . ?
C21 Zr2 C28 121.17(16) . . ?
C25 Zr2 C28 52.34(16) . . ?
O5B Zr2 C29 106.86(13) . . ?
O6B Zr2 C29 98.06(12) . . ?
O6A Zr2 C29 75.52(12) . . ?
C22 Zr2 C29 115.00(16) . . ?
C21 Zr2 C29 127.05(15) . . ?
C25 Zr2 C29 31.84(14) . . ?
C28 Zr2 C29 31.51(14) . . ?
O5B Zr2 C27 72.07(13) . . ?
O6B Zr2 C27 122.70(13) . . ?
O6A Zr2 C27 127.76(12) . . ?
C22 Zr2 C27 104.02(18) . . ?
C21 Zr2 C27 89.34(16) . . ?
C25 Zr2 C27 52.50(14) . . ?
C28 Zr2 C27 31.89(14) . . ?
C29 Zr2 C27 52.62(15) . . ?
O5B Zr2 C23 123.30(14) . . ?
O6B Zr2 C23 101.60(13) . . ?
O6A Zr2 C23 71.81(12) . . ?
C22 Zr2 C23 31.55(15) . . ?
C21 Zr2 C23 52.77(15) . . ?
C25 Zr2 C23 104.62(16) . . ?
C28 Zr2 C23 156.85(16) . . ?
C29 Zr2 C23 129.44(16) . . ?
C27 Zr2 C23 135.56(17) . . ?
O5B Zr2 C24 92.82(13) . . ?
O6B Zr2 C24 85.79(13) . . ?
O6A Zr2 C24 88.85(11) . . ?
C22 Zr2 C24 52.30(16) . . ?
C21 Zr2 C24 52.50(15) . . ?
C25 Zr2 C24 134.71(15) . . ?
C28 Zr2 C24 167.72(15) . . ?
C29 Zr2 C24 160.25(15) . . ?
C27 Zr2 C24 139.46(15) . . ?
C23 Zr2 C24 31.46(14) . . ?
O5B Zr2 C26 100.84(14) . . ?
O6B Zr2 C26 147.75(13) . . ?
O6A Zr2 C26 111.73(13) . . ?
C22 Zr2 C26 77.41(18) . . ?
C21 Zr2 C26 75.63(15) . . ?
C25 Zr2 C26 31.47(14) . . ?
C28 Zr2 C26 52.39(16) . . ?
C29 Zr2 C26 52.40(15) . . ?
C27 Zr2 C26 31.77(15) . . ?
C23 Zr2 C26 107.60(16) . . ?
C24 Zr2 C26 126.44(16) . . ?
C11 C10 C14 107.7(4) . . ?
C11 C10 Zr1 76.4(2) . . ?
C14 C10 Zr1 75.8(2) . . ?
C12 C11 C10 107.9(4) . . ?
C12 C11 Zr1 76.4(2) . . ?
C10 C11 Zr1 71.5(2) . . ?
C11 C12 C13 108.6(4) . . ?
C11 C12 Zr1 72.7(2) . . ?
C13 C12 Zr1 74.7(2) . . ?
C14 C13 C12 107.5(4) . . ?
C14 C13 Zr1 71.8(3) . . ?
C12 C13 Zr1 74.1(2) . . ?
C13 C14 C10 108.2(4) . . ?
C13 C14 Zr1 77.2(2) . . ?
C10 C14 Zr1 72.0(2) . . ?
C19 C15 C16 108.4(4) . . ?
C19 C15 Zr1 73.4(2) . . ?
C16 C15 Zr1 74.1(2) . . ?
C17 C16 C15 107.9(4) . . ?
C17 C16 Zr1 74.4(2) . . ?
C15 C16 Zr1 74.1(2) . . ?
C16 C17 C18 107.7(4) . . ?
C16 C17 Zr1 74.1(2) . . ?
C18 C17 Zr1 72.7(2) . . ?
C19 C18 C17 108.4(4) . . ?
C19 C18 Zr1 74.4(2) . . ?
C17 C18 Zr1 75.4(2) . . ?
C15 C19 C18 107.6(4) . . ?
C15 C19 Zr1 75.0(2) . . ?
C18 C19 Zr1 73.6(2) . . ?
C21 C20 C24 108.1(4) . . ?
C21 C20 Zr2 72.4(2) . . ?
C24 C20 Zr2 73.6(2) . . ?
C20 C21 C22 107.5(4) . . ?
C20 C21 Zr2 76.1(2) . . ?
C22 C21 Zr2 73.7(3) . . ?
C23 C22 C21 108.1(4) . . ?
C23 C22 Zr2 75.5(3) . . ?
C21 C22 Zr2 73.9(3) . . ?
C22 C23 C24 108.0(4) . . ?
C22 C23 Zr2 72.9(3) . . ?
C24 C23 Zr2 74.3(2) . . ?
C23 C24 C20 108.3(4) . . ?
C23 C24 Zr2 74.3(2) . . ?
C20 C24 Zr2 74.8(2) . . ?
C26 C25 C29 108.5(4) . . ?
C26 C25 Zr2 75.1(2) . . ?
C29 C25 Zr2 74.3(2) . . ?
C25 C26 C27 107.9(4) . . ?
C25 C26 Zr2 73.4(2) . . ?
C27 C26 Zr2 73.5(2) . . ?
C26 C27 C28 107.4(4) . . ?
C26 C27 Zr2 74.8(2) . . ?
C28 C27 Zr2 74.0(2) . . ?
C29 C28 C27 108.5(4) . . ?
C29 C28 Zr2 74.3(2) . . ?
C27 C28 Zr2 74.1(2) . . ?
C28 C29 C25 107.7(4) . . ?
C28 C29 Zr2 74.2(2) . . ?
C25 C29 Zr2 73.9(2) . . ?
C1A O1A C4A 107.3(3) . . ?
O11A C1A O1A 110.5(3) . . ?
O11A C1A C2A 105.5(3) . . ?
O1A C1A C2A 108.3(3) . . ?
O12A C2A C1A 104.2(3) . . ?
O12A C2A C3A 109.2(3) . . ?
C1A C2A C3A 103.3(3) . . ?
O16A C3A C4A 111.1(3) . . ?
O16A C3A C2A 109.1(4) . . ?
C4A C3A C2A 101.5(3) . . ?
O1A C4A C3A 104.6(3) . . ?
O1A C4A C5A 109.2(3) . . ?
C3A C4A C5A 116.8(3) . . ?
O5A C5A C6A 105.7(3) . . ?
O5A C5A C4A 107.8(3) . . ?
C6A C5A C4A 113.7(3) . . ?
O6A C6A C5A 107.2(3) . . ?
C5A O5A Zr1 118.2(2) . . ?
C6A O6A Zr1 116.5(2) . . ?
C6A O6A Zr2 128.3(2) . . ?
Zr1 O6A Zr2 114.97(11) . . ?
C1A O11A C13A 110.4(3) . . ?
C2A O12A C13A 108.8(3) . . ?
O12A C13A O11A 104.5(3) . . ?
O12A C13A C15A 108.8(4) . . ?
O11A C13A C15A 109.2(4) . . ?
O12A C13A C14A 110.0(4) . . ?
O11A C13A C14A 109.1(4) . . ?
C15A C13A C14A 114.7(4) . . ?
C3A O16A C17A 113.1(4) . . ?
O16A C17A C18A 113.9(4) . . ?
C23A C18A C19A 116.6(5) . . ?
C23A C18A C17A 122.1(6) . . ?
C19A C18A C17A 121.1(5) . . ?
C20A C19A C18A 121.1(6) . . ?
C21A C20A C19A 119.7(7) . . ?
C20A C21A C22A 120.3(6) . . ?
C23A C22A C21A 119.8(5) . . ?
C22A C23A C18A 122.2(5) . . ?
C1B O1B C4B 108.5(3) . . ?
O11B C1B O1B 111.5(4) . . ?
O11B C1B C2B 105.0(4) . . ?
O1B C1B C2B 107.8(3) . . ?
O12B C2B C1B 104.8(4) . . ?
O12B C2B C3B 110.6(4) . . ?
C1B C2B C3B 104.8(3) . . ?
O16B C3B C4B 110.6(3) . . ?
O16B C3B C2B 109.6(4) . . ?
C4B C3B C2B 101.6(3) . . ?
O1B C4B C5B 108.7(3) . . ?
O1B C4B C3B 104.6(3) . . ?
C5B C4B C3B 115.1(3) . . ?
O5B C5B C6B 106.1(3) . . ?
O5B C5B C4B 108.2(3) . . ?
C6B C5B C4B 114.3(3) . . ?
O6B C6B C5B 107.2(3) . . ?
C5B O5B Zr2 117.5(2) . . ?
C6B O6B Zr2 116.1(2) . . ?
C6B O6B Zr1 128.2(2) . . ?
Zr2 O6B Zr1 115.14(11) . . ?
C1B O11B C13B 109.7(3) . . ?
C2B O12B C13B 106.9(3) . . ?
O11B C13B O12B 104.7(3) . . ?
O11B C13B C14B 109.9(4) . . ?
O12B C13B C14B 108.4(4) . . ?
O11B C13B C15B 110.2(4) . . ?
O12B C13B C15B 110.3(4) . . ?
C14B C13B C15B 113.0(4) . . ?
C17B O16B C3B 113.0(3) . . ?
O16B C17B C18B 109.6(4) . . ?
C19B C18B C23B 120.0 . . ?
C19B C18B C17B 121.4(3) . . ?
C23B C18B C17B 118.5(3) . . ?
C18B C19B C20B 120.0 . . ?
C19B C20B C21B 120.0 . . ?
C22B C21B C20B 120.0 . . ?
C23B C22B C21B 120.0 . . ?
C22B C23B C18B 120.0 . . ?
C102 C101 C106 114.0(14) . . ?
C101 C102 C103 123.0(14) . . ?
C104 C103 C102 119.1(13) . . ?
C105 C104 C103 111.2(12) . . ?
C104 C105 C106 131.2(12) . . ?
C105 C106 C101 121.0(10) . . ?
C105 C106 C107 130.7(12) . . ?
C101 C106 C107 108.3(11) . . ?

loop_
_geom_bond_atom_site_label_1
_geom_bond_atom_site_label_2
_geom_bond_distance
_geom_bond_site_symmetry_2
_geom_bond_publ_flag
Zr1 O5A 2.049(3) . ?
Zr1 O6A 2.190(3) . ?
Zr1 O6B 2.201(2) . ?
Zr1 C10 2.494(4) . ?
Zr1 C18 2.531(4) . ?
Zr1 C19 2.542(4) . ?
Zr1 C14 2.543(4) . ?
Zr1 C11 2.557(4) . ?
Zr1 C15 2.563(4) . ?
Zr1 C16 2.563(4) . ?
Zr1 C17 2.567(4) . ?
Zr1 C12 2.603(4) . ?
Zr2 O5B 2.048(3) . ?
Zr2 O6B 2.191(3) . ?
Zr2 O6A 2.207(2) . ?
Zr2 C22 2.529(5) . ?
Zr2 C21 2.531(4) . ?
Zr2 C25 2.554(4) . ?
Zr2 C28 2.558(4) . ?
Zr2 C29 2.558(4) . ?
Zr2 C27 2.559(4) . ?
Zr2 C23 2.561(4) . ?
Zr2 C24 2.561(4) . ?
Zr2 C26 2.576(4) . ?
C10 C11 1.398(6) . ?
C10 C14 1.398(6) . ?
C11 C12 1.373(6) . ?
C12 C13 1.401(6) . ?
C13 C14 1.382(6) . ?
C15 C19 1.389(6) . ?
C15 C16 1.405(6) . ?
C16 C17 1.392(6) . ?
C17 C18 1.401(6) . ?
C18 C19 1.397(6) . ?
C20 C21 1.386(6) . ?
C20 C24 1.396(6) . ?
C21 C22 1.411(7) . ?
C22 C23 1.384(7) . ?
C23 C24 1.389(6) . ?
C25 C26 1.391(6) . ?
C25 C29 1.402(6) . ?
C26 C27 1.405(6) . ?
C27 C28 1.406(6) . ?
C28 C29 1.389(6) . ?
O1A C1A 1.409(5) . ?
O1A C4A 1.447(4) . ?
C1A O11A 1.401(5) . ?
C1A C2A 1.519(6) . ?
C2A O12A 1.414(5) . ?
C2A C3A 1.530(6) . ?
C3A O16A 1.416(5) . ?
C3A C4A 1.498(5) . ?
C4A C5A 1.518(5) . ?
C5A O5A 1.405(4) . ?
C5A C6A 1.515(5) . ?
C6A O6A 1.422(4) . ?
O11A C13A 1.433(5) . ?
O12A C13A 1.428(5) . ?
C13A C15A 1.488(6) . ?
C13A C14A 1.507(6) . ?
O16A C17A 1.446(6) . ?
C17A C18A 1.490(7) . ?
C18A C23A 1.363(7) . ?
C18A C19A 1.405(8) . ?
C19A C20A 1.374(9) . ?
C20A C21A 1.352(9) . ?
C21A C22A 1.364(8) . ?
C22A C23A 1.363(6) . ?
O1B C1B 1.401(5) . ?
O1B C4B 1.446(5) . ?
C1B O11B 1.400(5) . ?
C1B C2B 1.518(6) . ?
C2B O12B 1.416(5) . ?
C2B C3B 1.520(6) . ?
C3B O16B 1.419(5) . ?
C3B C4B 1.519(5) . ?
C4B C5B 1.516(5) . ?
C5B O5B 1.409(4) . ?
C5B C6B 1.507(5) . ?
C6B O6B 1.421(4) . ?
O11B C13B 1.420(5) . ?
O12B C13B 1.427(5) . ?
C13B C14B 1.499(6) . ?
C13B C15B 1.514(6) . ?
O16B C17B 1.419(5) . ?
C17B C18B 1.505(5) . ?
C18B C19B 1.3900 . ?
C18B C23B 1.3900 . ?
C19B C20B 1.3900 . ?
C20B C21B 1.3900 . ?
C21B C22B 1.3900 . ?
C22B C23B 1.3900 . ?
C101 C102 1.324(16) . ?
C101 C106 1.390(12) . ?
C102 C103 1.475(16) . ?
C103 C104 1.429(16) . ?
C104 C105 1.285(12) . ?
C105 C106 1.323(11) . ?
C106 C107 1.401(11) . ?

loop_
_geom_torsion_atom_site_label_1
_geom_torsion_atom_site_label_2
_geom_torsion_atom_site_label_3
_geom_torsion_atom_site_label_4
_geom_torsion
_geom_torsion_site_symmetry_1
_geom_torsion_site_symmetry_2
_geom_torsion_site_symmetry_3
_geom_torsion_site_symmetry_4
_geom_torsion_publ_flag
O5A Zr1 C10 C11 59.7(3) . . . . ?
O6A Zr1 C10 C11 -3.6(4) . . . . ?
O6B Zr1 C10 C11 -91.4(3) . . . . ?
C18 Zr1 C10 C11 -175.8(3) . . . . ?
C19 Zr1 C10 C11 171.1(3) . . . . ?
C14 Zr1 C10 C11 -112.5(4) . . . . ?
C15 Zr1 C10 C11 133.3(3) . . . . ?
C16 Zr1 C10 C11 132.2(3) . . . . ?
C17 Zr1 C10 C11 161.1(3) . . . . ?
C12 Zr1 C10 C11 -36.2(3) . . . . ?
O5A Zr1 C10 C14 172.2(3) . . . . ?
O6A Zr1 C10 C14 108.9(3) . . . . ?
O6B Zr1 C10 C14 21.1(3) . . . . ?
C18 Zr1 C10 C14 -63.4(3) . . . . ?
C19 Zr1 C10 C14 -76.4(3) . . . . ?
C11 Zr1 C10 C14 112.5(4) . . . . ?
C15 Zr1 C10 C14 -114.2(3) . . . . ?
C16 Zr1 C10 C14 -115.3(3) . . . . ?
C17 Zr1 C10 C14 -86.4(3) . . . . ?
C12 Zr1 C10 C14 76.3(3) . . . . ?
C14 C10 C11 C12 -1.7(5) . . . . ?
Zr1 C10 C11 C12 68.4(3) . . . . ?
C14 C10 C11 Zr1 -70.1(3) . . . . ?
O5A Zr1 C11 C12 129.9(3) . . . . ?
O6A Zr1 C11 C12 62.9(3) . . . . ?
O6B Zr1 C11 C12 -6.0(3) . . . . ?
C10 Zr1 C11 C12 -114.5(4) . . . . ?
C18 Zr1 C11 C12 -109.1(3) . . . . ?
C19 Zr1 C11 C12 -134.8(4) . . . . ?
C14 Zr1 C11 C12 -76.2(3) . . . . ?
C15 Zr1 C11 C12 175.0(3) . . . . ?
C16 Zr1 C11 C12 -166.8(3) . . . . ?
C17 Zr1 C11 C12 -133.7(3) . . . . ?
O5A Zr1 C11 C10 -115.6(3) . . . . ?
O6A Zr1 C11 C10 177.4(3) . . . . ?
O6B Zr1 C11 C10 108.6(3) . . . . ?
C18 Zr1 C11 C10 5.4(4) . . . . ?
C19 Zr1 C11 C10 -20.3(6) . . . . ?
C14 Zr1 C11 C10 38.3(3) . . . . ?
C15 Zr1 C11 C10 -70.4(4) . . . . ?
C16 Zr1 C11 C10 -52.2(3) . . . . ?
C17 Zr1 C11 C10 -19.2(3) . . . . ?
C12 Zr1 C11 C10 114.5(4) . . . . ?
C10 C11 C12 C13 1.6(5) . . . . ?
Zr1 C11 C12 C13 66.6(3) . . . . ?
C10 C11 C12 Zr1 -65.0(3) . . . . ?
O5A Zr1 C12 C11 -47.4(3) . . . . ?
O6A Zr1 C12 C11 -120.2(3) . . . . ?
O6B Zr1 C12 C11 174.8(3) . . . . ?
C10 Zr1 C12 C11 37.8(3) . . . . ?
C18 Zr1 C12 C11 99.4(3) . . . . ?
C19 Zr1 C12 C11 137.1(4) . . . . ?
C14 Zr1 C12 C11 79.0(3) . . . . ?
C15 Zr1 C12 C11 -17.7(9) . . . . ?
C16 Zr1 C12 C11 19.6(4) . . . . ?
C17 Zr1 C12 C11 58.7(3) . . . . ?
O5A Zr1 C12 C13 -163.0(3) . . . . ?
O6A Zr1 C12 C13 124.2(3) . . . . ?
O6B Zr1 C12 C13 59.2(3) . . . . ?
C10 Zr1 C12 C13 -77.8(3) . . . . ?
C18 Zr1 C12 C13 -16.2(3) . . . . ?
C19 Zr1 C12 C13 21.5(5) . . . . ?
C14 Zr1 C12 C13 -36.6(3) . . . . ?
C11 Zr1 C12 C13 -115.6(4) . . . . ?
C15 Zr1 C12 C13 -133.3(8) . . . . ?
C16 Zr1 C12 C13 -96.0(3) . . . . ?
C17 Zr1 C12 C13 -56.9(3) . . . . ?
C11 C12 C13 C14 -0.9(5) . . . . ?
Zr1 C12 C13 C14 64.5(3) . . . . ?
C11 C12 C13 Zr1 -65.3(3) . . . . ?
O5A Zr1 C13 C14 -94.6(3) . . . . ?
O6A Zr1 C13 C14 -174.4(3) . . . . ?
O6B Zr1 C13 C14 128.8(3) . . . . ?
C10 Zr1 C13 C14 -37.9(3) . . . . ?
C18 Zr1 C13 C14 52.9(3) . . . . ?
C19 Zr1 C13 C14 74.8(3) . . . . ?
C11 Zr1 C13 C14 -78.9(3) . . . . ?
C15 Zr1 C13 C14 46.0(5) . . . . ?
C16 Zr1 C13 C14 3.0(4) . . . . ?
C17 Zr1 C13 C14 20.1(3) . . . . ?
C12 Zr1 C13 C14 -115.0(4) . . . . ?
O5A Zr1 C13 C12 20.5(3) . . . . ?
O6A Zr1 C13 C12 -59.3(3) . . . . ?
O6B Zr1 C13 C12 -116.2(3) . . . . ?
C10 Zr1 C13 C12 77.2(3) . . . . ?
C18 Zr1 C13 C12 168.0(3) . . . . ?
C19 Zr1 C13 C12 -170.2(2) . . . . ?
C14 Zr1 C13 C12 115.0(4) . . . . ?
C11 Zr1 C13 C12 36.1(2) . . . . ?
C15 Zr1 C13 C12 161.1(3) . . . . ?
C16 Zr1 C13 C12 118.1(3) . . . . ?
C17 Zr1 C13 C12 135.1(3) . . . . ?
C12 C13 C14 C10 -0.2(5) . . . . ?
Zr1 C13 C14 C10 65.8(3) . . . . ?
C12 C13 C14 Zr1 -66.0(3) . . . . ?
C11 C10 C14 C13 1.2(5) . . . . ?
Zr1 C10 C14 C13 -69.3(3) . . . . ?
C11 C10 C14 Zr1 70.5(3) . . . . ?
O5A Zr1 C14 C13 105.3(3) . . . . ?
O6A Zr1 C14 C13 7.9(4) . . . . ?
O6B Zr1 C14 C13 -48.3(3) . . . . ?
C10 Zr1 C14 C13 114.3(4) . . . . ?
C18 Zr1 C14 C13 -128.5(3) . . . . ?
C19 Zr1 C14 C13 -123.3(3) . . . . ?
C11 Zr1 C14 C13 76.1(3) . . . . ?
C15 Zr1 C14 C13 -157.1(3) . . . . ?
C16 Zr1 C14 C13 -177.8(3) . . . . ?
C17 Zr1 C14 C13 -160.1(3) . . . . ?
C12 Zr1 C14 C13 36.7(2) . . . . ?
O5A Zr1 C14 C10 -9.0(3) . . . . ?
O6A Zr1 C14 C10 -106.4(3) . . . . ?
O6B Zr1 C14 C10 -162.6(3) . . . . ?
C18 Zr1 C14 C10 117.2(3) . . . . ?
C19 Zr1 C14 C10 122.5(3) . . . . ?
C11 Zr1 C14 C10 -38.2(3) . . . . ?
C15 Zr1 C14 C10 88.6(3) . . . . ?
C16 Zr1 C14 C10 67.9(3) . . . . ?
C17 Zr1 C14 C10 85.6(3) . . . . ?
C12 Zr1 C14 C10 -77.6(3) . . . . ?
O5A Zr1 C15 C19 -166.8(3) . . . . ?
O6A Zr1 C15 C19 -95.2(3) . . . . ?
O6B Zr1 C15 C19 -30.1(3) . . . . ?
C10 Zr1 C15 C19 113.2(3) . . . . ?
C18 Zr1 C15 C19 37.7(3) . . . . ?
C14 Zr1 C15 C19 74.6(3) . . . . ?
C11 Zr1 C15 C19 149.0(3) . . . . ?
C16 Zr1 C15 C19 115.3(4) . . . . ?
C17 Zr1 C15 C19 78.3(3) . . . . ?
C12 Zr1 C15 C19 162.7(7) . . . . ?
O5A Zr1 C15 C16 77.9(3) . . . . ?
O6A Zr1 C15 C16 149.5(3) . . . . ?
O6B Zr1 C15 C16 -145.4(3) . . . . ?
C10 Zr1 C15 C16 -2.1(3) . . . . ?
C18 Zr1 C15 C16 -77.6(3) . . . . ?
C19 Zr1 C15 C16 -115.3(4) . . . . ?
C14 Zr1 C15 C16 -40.7(3) . . . . ?
C11 Zr1 C15 C16 33.8(4) . . . . ?
C17 Zr1 C15 C16 -37.0(3) . . . . ?
C12 Zr1 C15 C16 47.5(9) . . . . ?
C19 C15 C16 C17 1.4(5) . . . . ?
Zr1 C15 C16 C17 67.3(3) . . . . ?
C19 C15 C16 Zr1 -65.9(3) . . . . ?
O5A Zr1 C16 C17 152.6(3) . . . . ?
O6A Zr1 C16 C17 -150.2(3) . . . . ?
O6B Zr1 C16 C17 -70.0(3) . . . . ?
C10 Zr1 C16 C17 63.9(3) . . . . ?
C18 Zr1 C16 C17 -37.2(3) . . . . ?
C19 Zr1 C16 C17 -77.7(3) . . . . ?
C14 Zr1 C16 C17 34.3(3) . . . . ?
C11 Zr1 C16 C17 88.8(3) . . . . ?
C15 Zr1 C16 C17 -114.3(4) . . . . ?
C12 Zr1 C16 C17 78.2(3) . . . . ?
O5A Zr1 C16 C15 -93.2(3) . . . . ?
O6A Zr1 C16 C15 -35.9(3) . . . . ?
O6B Zr1 C16 C15 44.3(3) . . . . ?
C10 Zr1 C16 C15 178.2(3) . . . . ?
C18 Zr1 C16 C15 77.1(3) . . . . ?
C19 Zr1 C16 C15 36.5(3) . . . . ?
C14 Zr1 C16 C15 148.6(3) . . . . ?
C11 Zr1 C16 C15 -157.0(3) . . . . ?
C17 Zr1 C16 C15 114.3(4) . . . . ?
C12 Zr1 C16 C15 -167.5(3) . . . . ?
C15 C16 C17 C18 -1.7(5) . . . . ?
Zr1 C16 C17 C18 65.4(3) . . . . ?
C15 C16 C17 Zr1 -67.1(3) . . . . ?
O5A Zr1 C17 C16 -26.6(3) . . . . ?
O6A Zr1 C17 C16 48.8(4) . . . . ?
O6B Zr1 C17 C16 126.3(3) . . . . ?
C10 Zr1 C17 C16 -112.4(3) . . . . ?
C18 Zr1 C17 C16 114.8(4) . . . . ?
C19 Zr1 C17 C16 77.5(3) . . . . ?
C14 Zr1 C17 C16 -145.6(3) . . . . ?
C11 Zr1 C17 C16 -102.0(3) . . . . ?
C15 Zr1 C17 C16 37.4(3) . . . . ?
C12 Zr1 C17 C16 -129.3(3) . . . . ?
O5A Zr1 C17 C18 -141.4(3) . . . . ?
O6A Zr1 C17 C18 -65.9(4) . . . . ?
O6B Zr1 C17 C18 11.5(3) . . . . ?
C10 Zr1 C17 C18 132.8(3) . . . . ?
C19 Zr1 C17 C18 -37.3(3) . . . . ?
C14 Zr1 C17 C18 99.7(3) . . . . ?
C11 Zr1 C17 C18 143.2(3) . . . . ?
C15 Zr1 C17 C18 -77.4(3) . . . . ?
C16 Zr1 C17 C18 -114.8(4) . . . . ?
C12 Zr1 C17 C18 115.9(3) . . . . ?
C16 C17 C18 C19 1.3(5) . . . . ?
Zr1 C17 C18 C19 67.7(3) . . . . ?
C16 C17 C18 Zr1 -66.4(3) . . . . ?
O5A Zr1 C18 C19 -66.4(3) . . . . ?
O6A Zr1 C18 C19 26.1(3) . . . . ?
O6B Zr1 C18 C19 76.5(3) . . . . ?
C10 Zr1 C18 C19 -160.4(3) . . . . ?
C14 Zr1 C18 C19 170.9(3) . . . . ?
C11 Zr1 C18 C19 -163.3(3) . . . . ?
C15 Zr1 C18 C19 -37.2(3) . . . . ?
C16 Zr1 C18 C19 -77.6(3) . . . . ?
C17 Zr1 C18 C19 -114.3(4) . . . . ?
C12 Zr1 C18 C19 155.0(3) . . . . ?
O5A Zr1 C18 C17 47.9(3) . . . . ?
O6A Zr1 C18 C17 140.4(3) . . . . ?
O6B Zr1 C18 C17 -169.2(3) . . . . ?
C10 Zr1 C18 C17 -46.1(3) . . . . ?
C19 Zr1 C18 C17 114.3(4) . . . . ?
C14 Zr1 C18 C17 -74.7(3) . . . . ?
C11 Zr1 C18 C17 -49.0(3) . . . . ?
C15 Zr1 C18 C17 77.1(3) . . . . ?
C16 Zr1 C18 C17 36.7(3) . . . . ?
C12 Zr1 C18 C17 -90.7(3) . . . . ?
C16 C15 C19 C18 -0.6(5) . . . . ?
Zr1 C15 C19 C18 -66.9(3) . . . . ?
C16 C15 C19 Zr1 66.4(3) . . . . ?
C17 C18 C19 C15 -0.5(5) . . . . ?
Zr1 C18 C19 C15 67.9(3) . . . . ?
C17 C18 C19 Zr1 -68.4(3) . . . . ?
O5A Zr1 C19 C15 13.5(3) . . . . ?
O6A Zr1 C19 C15 87.4(3) . . . . ?
O6B Zr1 C19 C15 149.6(3) . . . . ?
C10 Zr1 C19 C15 -88.9(3) . . . . ?
C18 Zr1 C19 C15 -113.9(4) . . . . ?
C14 Zr1 C19 C15 -123.8(3) . . . . ?
C11 Zr1 C19 C15 -75.4(5) . . . . ?
C16 Zr1 C19 C15 -36.8(3) . . . . ?
C17 Zr1 C19 C15 -76.7(3) . . . . ?
C12 Zr1 C19 C15 -171.2(4) . . . . ?
O5A Zr1 C19 C18 127.4(3) . . . . ?
O6A Zr1 C19 C18 -158.7(3) . . . . ?
O6B Zr1 C19 C18 -96.5(3) . . . . ?
C10 Zr1 C19 C18 25.0(3) . . . . ?
C14 Zr1 C19 C18 -9.9(3) . . . . ?
C11 Zr1 C19 C18 38.5(6) . . . . ?
C15 Zr1 C19 C18 113.9(4) . . . . ?
C16 Zr1 C19 C18 77.1(3) . . . . ?
C17 Zr1 C19 C18 37.2(3) . . . . ?
C12 Zr1 C19 C18 -57.3(5) . . . . ?
O5B Zr2 C20 C21 -119.6(3) . . . . ?
O6B Zr2 C20 C21 172.8(3) . . . . ?
O6A Zr2 C20 C21 104.1(3) . . . . ?
C22 Zr2 C20 C21 38.4(3) . . . . ?
C25 Zr2 C20 C21 1.0(4) . . . . ?
C28 Zr2 C20 C21 -72.4(4) . . . . ?
C29 Zr2 C20 C21 -24.5(5) . . . . ?
C27 Zr2 C20 C21 -55.3(3) . . . . ?
C23 Zr2 C20 C21 78.6(3) . . . . ?
C24 Zr2 C20 C21 115.6(4) . . . . ?
C26 Zr2 C20 C21 -22.3(3) . . . . ?
O5B Zr2 C20 C24 124.8(3) . . . . ?
O6B Zr2 C20 C24 57.1(3) . . . . ?
O6A Zr2 C20 C24 -11.5(3) . . . . ?
C22 Zr2 C20 C24 -77.2(3) . . . . ?
C21 Zr2 C20 C24 -115.6(4) . . . . ?
C25 Zr2 C20 C24 -114.7(3) . . . . ?
C28 Zr2 C20 C24 172.0(3) . . . . ?
C29 Zr2 C20 C24 -140.1(4) . . . . ?
C27 Zr2 C20 C24 -171.0(3) . . . . ?
C23 Zr2 C20 C24 -37.0(3) . . . . ?
C26 Zr2 C20 C24 -138.0(3) . . . . ?
C24 C20 C21 C22 -2.1(5) . . . . ?
Zr2 C20 C21 C22 -67.6(3) . . . . ?
C24 C20 C21 Zr2 65.5(3) . . . . ?
O5B Zr2 C21 C20 56.7(3) . . . . ?
O6B Zr2 C21 C20 -10.0(4) . . . . ?
O6A Zr2 C21 C20 -95.4(3) . . . . ?
C22 Zr2 C21 C20 -113.2(4) . . . . ?
C25 Zr2 C21 C20 -179.2(3) . . . . ?
C28 Zr2 C21 C20 130.8(3) . . . . ?
C29 Zr2 C21 C20 168.4(3) . . . . ?
C27 Zr2 C21 C20 128.7(3) . . . . ?
C23 Zr2 C21 C20 -76.4(3) . . . . ?
C24 Zr2 C21 C20 -36.5(3) . . . . ?
C26 Zr2 C21 C20 157.7(3) . . . . ?
O5B Zr2 C21 C22 169.9(3) . . . . ?
O6B Zr2 C21 C22 103.3(3) . . . . ?
O6A Zr2 C21 C22 17.8(3) . . . . ?
C25 Zr2 C21 C22 -66.0(3) . . . . ?
C28 Zr2 C21 C22 -116.0(3) . . . . ?
C29 Zr2 C21 C22 -78.4(3) . . . . ?
C27 Zr2 C21 C22 -118.1(3) . . . . ?
C23 Zr2 C21 C22 36.9(3) . . . . ?
C24 Zr2 C21 C22 76.7(3) . . . . ?
C26 Zr2 C21 C22 -89.1(3) . . . . ?
C20 C21 C22 C23 0.9(5) . . . . ?
Zr2 C21 C22 C23 -68.4(3) . . . . ?
C20 C21 C22 Zr2 69.2(3) . . . . ?
O5B Zr2 C22 C23 102.1(3) . . . . ?
O6B Zr2 C22 C23 4.9(4) . . . . ?
O6A Zr2 C22 C23 -50.9(3) . . . . ?
C21 Zr2 C22 C23 114.1(4) . . . . ?
C25 Zr2 C22 C23 -131.6(3) . . . . ?
C28 Zr2 C22 C23 -158.8(3) . . . . ?
C29 Zr2 C22 C23 -125.5(3) . . . . ?
C27 Zr2 C22 C23 179.6(3) . . . . ?
C24 Zr2 C22 C23 36.7(3) . . . . ?
C26 Zr2 C22 C23 -162.9(3) . . . . ?
O5B Zr2 C22 C21 -12.0(4) . . . . ?
O6B Zr2 C22 C21 -109.2(3) . . . . ?
O6A Zr2 C22 C21 -165.0(3) . . . . ?
C25 Zr2 C22 C21 114.2(3) . . . . ?
C28 Zr2 C22 C21 87.0(3) . . . . ?
C29 Zr2 C22 C21 120.4(3) . . . . ?
C27 Zr2 C22 C21 65.4(3) . . . . ?
C23 Zr2 C22 C21 -114.1(4) . . . . ?
C24 Zr2 C22 C21 -77.4(3) . . . . ?
C26 Zr2 C22 C21 83.0(3) . . . . ?
C21 C22 C23 C24 0.7(5) . . . . ?
Zr2 C22 C23 C24 -66.5(3) . . . . ?
C21 C22 C23 Zr2 67.3(3) . . . . ?
O5B Zr2 C23 C22 -98.9(3) . . . . ?
O6B Zr2 C23 C22 -176.4(3) . . . . ?
O6A Zr2 C23 C22 125.2(3) . . . . ?
C21 Zr2 C23 C22 -37.9(3) . . . . ?
C25 Zr2 C23 C22 50.1(3) . . . . ?
C28 Zr2 C23 C22 45.0(5) . . . . ?
C29 Zr2 C23 C22 72.9(4) . . . . ?
C27 Zr2 C23 C22 -0.6(4) . . . . ?
C24 Zr2 C23 C22 -115.0(4) . . . . ?
C26 Zr2 C23 C22 17.5(3) . . . . ?
O5B Zr2 C23 C24 16.1(3) . . . . ?
O6B Zr2 C23 C24 -61.4(3) . . . . ?
O6A Zr2 C23 C24 -119.8(3) . . . . ?
C22 Zr2 C23 C24 115.0(4) . . . . ?
C21 Zr2 C23 C24 77.1(3) . . . . ?
C25 Zr2 C23 C24 165.1(3) . . . . ?
C28 Zr2 C23 C24 160.0(4) . . . . ?
C29 Zr2 C23 C24 -172.1(2) . . . . ?
C27 Zr2 C23 C24 114.4(3) . . . . ?
C26 Zr2 C23 C24 132.5(3) . . . . ?
C22 C23 C24 C20 -2.0(5) . . . . ?
Zr2 C23 C24 C20 -67.7(3) . . . . ?
C22 C23 C24 Zr2 65.7(3) . . . . ?
C21 C20 C24 C23 2.6(5) . . . . ?
Zr2 C20 C24 C23 67.3(3) . . . . ?
C21 C20 C24 Zr2 -64.7(3) . . . . ?
O5B Zr2 C24 C23 -166.6(3) . . . . ?
O6B Zr2 C24 C23 120.5(3) . . . . ?
O6A Zr2 C24 C23 55.6(3) . . . . ?
C22 Zr2 C24 C23 -36.8(3) . . . . ?
C21 Zr2 C24 C23 -78.0(3) . . . . ?
C25 Zr2 C24 C23 -20.4(4) . . . . ?
C28 Zr2 C24 C23 -140.8(7) . . . . ?
C29 Zr2 C24 C23 18.3(6) . . . . ?
C27 Zr2 C24 C23 -101.2(3) . . . . ?
C26 Zr2 C24 C23 -60.9(3) . . . . ?
O5B Zr2 C24 C20 -52.1(3) . . . . ?
O6B Zr2 C24 C20 -125.1(3) . . . . ?
O6A Zr2 C24 C20 170.0(3) . . . . ?
C22 Zr2 C24 C20 77.6(3) . . . . ?
C21 Zr2 C24 C20 36.4(3) . . . . ?
C25 Zr2 C24 C20 94.0(3) . . . . ?
C28 Zr2 C24 C20 -26.3(9) . . . . ?
C29 Zr2 C24 C20 132.7(4) . . . . ?
C27 Zr2 C24 C20 13.3(4) . . . . ?
C23 Zr2 C24 C20 114.4(4) . . . . ?
C26 Zr2 C24 C20 53.6(3) . . . . ?
O5B Zr2 C25 C26 49.0(3) . . . . ?
O6B Zr2 C25 C26 142.9(3) . . . . ?
O6A Zr2 C25 C26 -168.3(3) . . . . ?
C22 Zr2 C25 C26 -76.1(3) . . . . ?
C21 Zr2 C25 C26 -46.6(3) . . . . ?
C28 Zr2 C25 C26 77.5(3) . . . . ?
C29 Zr2 C25 C26 114.6(4) . . . . ?
C27 Zr2 C25 C26 37.0(3) . . . . ?
C23 Zr2 C25 C26 -99.9(3) . . . . ?
C24 Zr2 C25 C26 -89.1(3) . . . . ?
O5B Zr2 C25 C29 -65.6(3) . . . . ?
O6B Zr2 C25 C29 28.3(3) . . . . ?
O6A Zr2 C25 C29 77.1(3) . . . . ?
C22 Zr2 C25 C29 169.4(3) . . . . ?
C21 Zr2 C25 C29 -161.1(3) . . . . ?
C28 Zr2 C25 C29 -37.0(3) . . . . ?
C27 Zr2 C25 C29 -77.6(3) . . . . ?
C23 Zr2 C25 C29 145.5(3) . . . . ?
C24 Zr2 C25 C29 156.4(3) . . . . ?
C26 Zr2 C25 C29 -114.6(4) . . . . ?
C29 C25 C26 C27 1.5(5) . . . . ?
Zr2 C25 C26 C27 -65.9(3) . . . . ?
C29 C25 C26 Zr2 67.4(3) . . . . ?
O5B Zr2 C26 C25 -140.3(3) . . . . ?
O6B Zr2 C26 C25 -64.6(4) . . . . ?
O6A Zr2 C26 C25 12.4(3) . . . . ?
C22 Zr2 C26 C25 98.7(3) . . . . ?
C21 Zr2 C26 C25 131.9(3) . . . . ?
C28 Zr2 C26 C25 -77.4(3) . . . . ?
C29 Zr2 C26 C25 -37.3(3) . . . . ?
C27 Zr2 C26 C25 -115.0(4) . . . . ?
C23 Zr2 C26 C25 89.4(3) . . . . ?
C24 Zr2 C26 C25 118.0(3) . . . . ?
O5B Zr2 C26 C27 -25.3(3) . . . . ?
O6B Zr2 C26 C27 50.5(4) . . . . ?
O6A Zr2 C26 C27 127.5(3) . . . . ?
C22 Zr2 C26 C27 -146.3(3) . . . . ?
C21 Zr2 C26 C27 -113.0(3) . . . . ?
C25 Zr2 C26 C27 115.0(4) . . . . ?
C28 Zr2 C26 C27 37.7(3) . . . . ?
C29 Zr2 C26 C27 77.8(3) . . . . ?
C23 Zr2 C26 C27 -155.6(3) . . . . ?
C24 Zr2 C26 C27 -127.0(3) . . . . ?
C25 C26 C27 C28 -1.5(5) . . . . ?
Zr2 C26 C27 C28 -67.4(3) . . . . ?
C25 C26 C27 Zr2 65.9(3) . . . . ?
O5B Zr2 C27 C26 153.9(3) . . . . ?
O6B Zr2 C27 C26 -150.7(3) . . . . ?
O6A Zr2 C27 C26 -68.8(3) . . . . ?
C22 Zr2 C27 C26 33.9(3) . . . . ?
C21 Zr2 C27 C26 63.1(3) . . . . ?
C25 Zr2 C27 C26 -36.6(3) . . . . ?
C28 Zr2 C27 C26 -113.6(4) . . . . ?
C29 Zr2 C27 C26 -77.0(3) . . . . ?
C23 Zr2 C27 C26 34.2(4) . . . . ?
C24 Zr2 C27 C26 81.2(3) . . . . ?
O5B Zr2 C27 C28 -92.5(3) . . . . ?
O6B Zr2 C27 C28 -37.1(3) . . . . ?
O6A Zr2 C27 C28 44.8(3) . . . . ?
C22 Zr2 C27 C28 147.5(3) . . . . ?
C21 Zr2 C27 C28 176.7(3) . . . . ?
C25 Zr2 C27 C28 77.0(3) . . . . ?
C29 Zr2 C27 C28 36.6(3) . . . . ?
C23 Zr2 C27 C28 147.9(3) . . . . ?
C24 Zr2 C27 C28 -165.1(3) . . . . ?
C26 Zr2 C27 C28 113.6(4) . . . . ?
C26 C27 C28 C29 1.0(5) . . . . ?
Zr2 C27 C28 C29 -66.9(3) . . . . ?
C26 C27 C28 Zr2 67.9(3) . . . . ?
O5B Zr2 C28 C29 -166.8(3) . . . . ?
O6B Zr2 C28 C29 -95.7(3) . . . . ?
O6A Zr2 C28 C29 -30.1(3) . . . . ?
C22 Zr2 C28 C29 72.4(4) . . . . ?
C21 Zr2 C28 C29 111.1(3) . . . . ?
C25 Zr2 C28 C29 37.4(3) . . . . ?
C27 Zr2 C28 C29 115.0(4) . . . . ?
C23 Zr2 C28 C29 43.7(5) . . . . ?
C24 Zr2 C28 C29 166.6(7) . . . . ?
C26 Zr2 C28 C29 77.5(3) . . . . ?
O5B Zr2 C28 C27 78.2(3) . . . . ?
O6B Zr2 C28 C27 149.3(3) . . . . ?
O6A Zr2 C28 C27 -145.1(3) . . . . ?
C22 Zr2 C28 C27 -42.6(4) . . . . ?
C21 Zr2 C28 C27 -3.9(4) . . . . ?
C25 Zr2 C28 C27 -77.6(3) . . . . ?
C29 Zr2 C28 C27 -115.0(4) . . . . ?
C23 Zr2 C28 C27 -71.3(5) . . . . ?
C24 Zr2 C28 C27 51.7(9) . . . . ?
C26 Zr2 C28 C27 -37.5(3) . . . . ?
C27 C28 C29 C25 -0.1(5) . . . . ?
Zr2 C28 C29 C25 -66.9(3) . . . . ?
C27 C28 C29 Zr2 66.8(3) . . . . ?
C26 C25 C29 C28 -0.9(5) . . . . ?
Zr2 C25 C29 C28 67.1(3) . . . . ?
C26 C25 C29 Zr2 -68.0(3) . . . . ?
O5B Zr2 C29 C28 13.4(3) . . . . ?
O6B Zr2 C29 C28 88.3(3) . . . . ?
O6A Zr2 C29 C28 149.6(3) . . . . ?
C22 Zr2 C29 C28 -125.9(3) . . . . ?
C21 Zr2 C29 C28 -90.5(3) . . . . ?
C25 Zr2 C29 C28 -114.2(4) . . . . ?
C27 Zr2 C29 C28 -37.1(3) . . . . ?
C23 Zr2 C29 C28 -159.4(3) . . . . ?
C24 Zr2 C29 C28 -171.6(4) . . . . ?
C26 Zr2 C29 C28 -77.4(3) . . . . ?
O5B Zr2 C29 C25 127.7(3) . . . . ?
O6B Zr2 C29 C25 -157.5(3) . . . . ?
O6A Zr2 C29 C25 -96.1(3) . . . . ?
C22 Zr2 C29 C25 -11.7(3) . . . . ?
C21 Zr2 C29 C25 23.7(4) . . . . ?
C28 Zr2 C29 C25 114.2(4) . . . . ?
C27 Zr2 C29 C25 77.2(3) . . . . ?
C23 Zr2 C29 C25 -45.2(3) . . . . ?
C24 Zr2 C29 C25 -57.4(5) . . . . ?
C26 Zr2 C29 C25 36.8(3) . . . . ?
C4A O1A C1A O11A 100.0(4) . . . . ?
C4A O1A C1A C2A -15.1(4) . . . . ?
O11A C1A C2A O12A -13.6(4) . . . . ?
O1A C1A C2A O12A 104.7(4) . . . . ?
O11A C1A C2A C3A -127.7(4) . . . . ?
O1A C1A C2A C3A -9.4(4) . . . . ?
O12A C2A C3A O16A 161.1(3) . . . . ?
C1A C2A C3A O16A -88.5(4) . . . . ?
O12A C2A C3A C4A -81.6(4) . . . . ?
C1A C2A C3A C4A 28.8(4) . . . . ?
C1A O1A C4A C3A 34.3(4) . . . . ?
C1A O1A C4A C5A 160.1(3) . . . . ?
O16A C3A C4A O1A 77.2(4) . . . . ?
C2A C3A C4A O1A -38.7(4) . . . . ?
O16A C3A C4A C5A -43.7(5) . . . . ?
C2A C3A C4A C5A -159.5(3) . . . . ?
O1A C4A C5A O5A -175.5(3) . . . . ?
C3A C4A C5A O5A -57.1(5) . . . . ?
O1A C4A C5A C6A 67.7(4) . . . . ?
C3A C4A C5A C6A -173.9(3) . . . . ?
O5A C5A C6A O6A 43.3(4) . . . . ?
C4A C5A C6A O6A 161.3(3) . . . . ?
C6A C5A O5A Zr1 -47.9(4) . . . . ?
C4A C5A O5A Zr1 -169.8(2) . . . . ?
O6A Zr1 O5A C5A 27.2(3) . . . . ?
O6B Zr1 O5A C5A 31.0(3) . . . . ?
C10 Zr1 O5A C5A -112.4(3) . . . . ?
C18 Zr1 O5A C5A 148.4(3) . . . . ?
C19 Zr1 O5A C5A 117.8(3) . . . . ?
C14 Zr1 O5A C5A -107.6(3) . . . . ?
C11 Zr1 O5A C5A -83.7(3) . . . . ?
C15 Zr1 O5A C5A 125.0(3) . . . . ?
C16 Zr1 O5A C5A 157.7(3) . . . . ?
C17 Zr1 O5A C5A 171.9(3) . . . . ?
C12 Zr1 O5A C5A -60.5(3) . . . . ?
C5A C6A O6A Zr1 -24.6(4) . . . . ?
C5A C6A O6A Zr2 160.9(2) . . . . ?
O5A Zr1 O6A C6A 0.9(2) . . . . ?
O6B Zr1 O6A C6A -176.3(3) . . . . ?
C10 Zr1 O6A C6A 70.0(3) . . . . ?
C18 Zr1 O6A C6A -119.3(3) . . . . ?
C19 Zr1 O6A C6A -105.8(3) . . . . ?
C14 Zr1 O6A C6A 117.5(3) . . . . ?
C11 Zr1 O6A C6A 68.0(3) . . . . ?
C15 Zr1 O6A C6A -74.2(3) . . . . ?
C16 Zr1 O6A C6A -56.2(3) . . . . ?
C17 Zr1 O6A C6A -83.2(3) . . . . ?
C12 Zr1 O6A C6A 95.2(3) . . . . ?
O5A Zr1 O6A Zr2 176.14(15) . . . . ?
O6B Zr1 O6A Zr2 -1.08(11) . . . . ?
C10 Zr1 O6A Zr2 -114.7(2) . . . . ?
C18 Zr1 O6A Zr2 55.90(19) . . . . ?
C19 Zr1 O6A Zr2 69.46(15) . . . . ?
C14 Zr1 O6A Zr2 -67.3(2) . . . . ?
C11 Zr1 O6A Zr2 -116.71(15) . . . . ?
C15 Zr1 O6A Zr2 101.06(15) . . . . ?
C16 Zr1 O6A Zr2 119.08(15) . . . . ?
C17 Zr1 O6A Zr2 92.0(2) . . . . ?
C12 Zr1 O6A Zr2 -89.53(14) . . . . ?
O5B Zr2 O6A C6A 168.6(3) . . . . ?
O6B Zr2 O6A C6A 175.7(3) . . . . ?
C22 Zr2 O6A C6A -46.2(3) . . . . ?
C21 Zr2 O6A C6A -55.6(3) . . . . ?
C25 Zr2 O6A C6A 37.3(3) . . . . ?
C28 Zr2 O6A C6A 85.1(3) . . . . ?
C29 Zr2 O6A C6A 69.3(3) . . . . ?
C27 Zr2 O6A C6A 62.6(3) . . . . ?
C23 Zr2 O6A C6A -71.5(3) . . . . ?
C24 Zr2 O6A C6A -98.4(3) . . . . ?
C26 Zr2 O6A C6A 30.7(3) . . . . ?
O5B Zr2 O6A Zr1 -6.0(2) . . . . ?
O6B Zr2 O6A Zr1 1.09(11) . . . . ?
C22 Zr2 O6A Zr1 139.23(16) . . . . ?
C21 Zr2 O6A Zr1 129.80(15) . . . . ?
C25 Zr2 O6A Zr1 -137.32(16) . . . . ?
C28 Zr2 O6A Zr1 -89.50(15) . . . . ?
C29 Zr2 O6A Zr1 -105.23(15) . . . . ?
C27 Zr2 O6A Zr1 -111.96(17) . . . . ?
C23 Zr2 O6A Zr1 113.92(16) . . . . ?
C24 Zr2 O6A Zr1 86.98(15) . . . . ?
C26 Zr2 O6A Zr1 -143.86(15) . . . . ?
O1A C1A O11A C13A -118.8(4) . . . . ?
C2A C1A O11A C13A -2.0(5) . . . . ?
C1A C2A O12A C13A 24.5(4) . . . . ?
C3A C2A O12A C13A 134.4(3) . . . . ?
C2A O12A C13A O11A -25.9(4) . . . . ?
C2A O12A C13A C15A -142.4(4) . . . . ?
C2A O12A C13A C14A 91.1(4) . . . . ?
C1A O11A C13A O12A 16.7(4) . . . . ?
C1A O11A C13A C15A 133.0(4) . . . . ?
C1A O11A C13A C14A -101.0(4) . . . . ?
C4A C3A O16A C17A 134.7(4) . . . . ?
C2A C3A O16A C17A -114.2(4) . . . . ?
C3A O16A C17A C18A 67.6(6) . . . . ?
O16A C17A C18A C23A 68.7(7) . . . . ?
O16A C17A C18A C19A -106.6(7) . . . . ?
C23A C18A C19A C20A 3.3(11) . . . . ?
C17A C18A C19A C20A 178.8(7) . . . . ?
C18A C19A C20A C21A 1.7(14) . . . . ?
C19A C20A C21A C22A -5.6(14) . . . . ?
C20A C21A C22A C23A 4.3(11) . . . . ?
C21A C22A C23A C18A 1.0(9) . . . . ?
C19A C18A C23A C22A -4.7(8) . . . . ?
C17A C18A C23A C22A 179.9(5) . . . . ?
C4B O1B C1B O11B 99.5(4) . . . . ?
C4B O1B C1B C2B -15.2(5) . . . . ?
O11B C1B C2B O12B -10.3(4) . . . . ?
O1B C1B C2B O12B 108.6(4) . . . . ?
O11B C1B C2B C3B -126.8(4) . . . . ?
O1B C1B C2B C3B -7.8(5) . . . . ?
O12B C2B C3B O16B 156.6(3) . . . . ?
C1B C2B C3B O16B -91.0(4) . . . . ?
O12B C2B C3B C4B -86.4(4) . . . . ?
C1B C2B C3B C4B 26.0(4) . . . . ?
C1B O1B C4B C5B 155.8(3) . . . . ?
C1B O1B C4B C3B 32.3(4) . . . . ?
O16B C3B C4B O1B 80.9(4) . . . . ?
C2B C3B C4B O1B -35.3(4) . . . . ?
O16B C3B C4B C5B -38.3(5) . . . . ?
C2B C3B C4B C5B -154.6(4) . . . . ?
O1B C4B C5B O5B -171.6(3) . . . . ?
C3B C4B C5B O5B -54.7(5) . . . . ?
O1B C4B C5B C6B 70.5(4) . . . . ?
C3B C4B C5B C6B -172.5(3) . . . . ?
O5B C5B C6B O6B 44.2(4) . . . . ?
C4B C5B C6B O6B 163.3(3) . . . . ?
C6B C5B O5B Zr2 -48.1(4) . . . . ?
C4B C5B O5B Zr2 -171.1(2) . . . . ?
O6B Zr2 O5B C5B 26.8(2) . . . . ?
O6A Zr2 O5B C5B 33.5(3) . . . . ?
C22 Zr2 O5B C5B -104.0(3) . . . . ?
C21 Zr2 O5B C5B -110.4(3) . . . . ?
C25 Zr2 O5B C5B 150.5(3) . . . . ?
C28 Zr2 O5B C5B 127.5(3) . . . . ?
C29 Zr2 O5B C5B 120.4(3) . . . . ?
C27 Zr2 O5B C5B 160.5(3) . . . . ?
C23 Zr2 O5B C5B -66.3(3) . . . . ?
C24 Zr2 O5B C5B -57.9(3) . . . . ?
C26 Zr2 O5B C5B 174.1(3) . . . . ?
C5B C6B O6B Zr2 -25.3(4) . . . . ?
C5B C6B O6B Zr1 163.1(2) . . . . ?
O5B Zr2 O6B C6B 1.3(2) . . . . ?
O6A Zr2 O6B C6B -173.7(3) . . . . ?
C22 Zr2 O6B C6B 120.3(3) . . . . ?
C21 Zr2 O6B C6B 74.8(3) . . . . ?
C25 Zr2 O6B C6B -118.6(3) . . . . ?
C28 Zr2 O6B C6B -72.2(3) . . . . ?
C29 Zr2 O6B C6B -103.9(3) . . . . ?
C27 Zr2 O6B C6B -53.6(3) . . . . ?
C23 Zr2 O6B C6B 122.9(3) . . . . ?
C24 Zr2 O6B C6B 95.6(3) . . . . ?
C26 Zr2 O6B C6B -82.4(3) . . . . ?
O5B Zr2 O6B Zr1 173.98(14) . . . . ?
O6A Zr2 O6B Zr1 -1.09(11) . . . . ?
C22 Zr2 O6B Zr1 -67.1(2) . . . . ?
C21 Zr2 O6B Zr1 -112.60(19) . . . . ?
C25 Zr2 O6B Zr1 54.06(19) . . . . ?
C28 Zr2 O6B Zr1 100.41(15) . . . . ?
C29 Zr2 O6B Zr1 68.71(15) . . . . ?
C27 Zr2 O6B Zr1 119.09(15) . . . . ?
C23 Zr2 O6B Zr1 -64.45(15) . . . . ?
C24 Zr2 O6B Zr1 -91.80(14) . . . . ?
C26 Zr2 O6B Zr1 90.2(3) . . . . ?
O5A Zr1 O6B C6B 168.7(3) . . . . ?
O6A Zr1 O6B C6B 172.7(3) . . . . ?
C10 Zr1 O6B C6B -57.3(3) . . . . ?
C18 Zr1 O6B C6B 36.8(3) . . . . ?
C19 Zr1 O6B C6B 69.0(3) . . . . ?
C14 Zr1 O6B C6B -46.2(3) . . . . ?
C11 Zr1 O6B C6B -94.6(3) . . . . ?
C15 Zr1 O6B C6B 84.7(3) . . . . ?
C16 Zr1 O6B C6B 62.6(3) . . . . ?
C17 Zr1 O6B C6B 30.6(3) . . . . ?
C12 Zr1 O6B C6B -97.7(3) . . . . ?
O5A Zr1 O6B Zr2 -2.9(2) . . . . ?
O6A Zr1 O6B Zr2 1.09(11) . . . . ?
C10 Zr1 O6B Zr2 131.16(15) . . . . ?
C18 Zr1 O6B Zr2 -134.82(15) . . . . ?
C19 Zr1 O6B Zr2 -102.60(15) . . . . ?
C14 Zr1 O6B Zr2 142.24(14) . . . . ?
C11 Zr1 O6B Zr2 93.83(16) . . . . ?
C15 Zr1 O6B Zr2 -86.85(15) . . . . ?
C16 Zr1 O6B Zr2 -108.99(16) . . . . ?
C17 Zr1 O6B Zr2 -140.95(14) . . . . ?
C12 Zr1 O6B Zr2 90.76(14) . . . . ?
O1B C1B O11B C13B -125.0(4) . . . . ?
C2B C1B O11B C13B -8.6(5) . . . . ?
C1B C2B O12B C13B 25.2(4) . . . . ?
C3B C2B O12B C13B 137.6(4) . . . . ?
C1B O11B C13B O12B 24.1(5) . . . . ?
C1B O11B C13B C14B 140.3(4) . . . . ?
C1B O11B C13B C15B -94.5(4) . . . . ?
C2B O12B C13B O11B -30.7(4) . . . . ?
C2B O12B C13B C14B -147.9(4) . . . . ?
C2B O12B C13B C15B 87.9(4) . . . . ?
C4B C3B O16B C17B 139.9(4) . . . . ?
C2B C3B O16B C17B -108.9(4) . . . . ?
C3B O16B C17B C18B 161.9(3) . . . . ?
O16B C17B C18B C19B 5.9(5) . . . . ?
O16B C17B C18B C23B -170.7(3) . . . . ?
C23B C18B C19B C20B 0.0 . . . . ?
C17B C18B C19B C20B -176.6(4) . . . . ?
C18B C19B C20B C21B 0.0 . . . . ?
C19B C20B C21B C22B 0.0 . . . . ?
C20B C21B C22B C23B 0.0 . . . . ?
C21B C22B C23B C18B 0.0 . . . . ?
C19B C18B C23B C22B 0.0 . . . . ?
C17B C18B C23B C22B 176.6(4) . . . . ?
C106 C101 C102 C103 -2.6(15) . . . . ?
C101 C102 C103 C104 -2.8(16) . . . . ?
C102 C103 C104 C105 4.9(15) . . . . ?
C103 C104 C105 C106 -1.7(16) . . . . ?
C104 C105 C106 C101 -4.0(15) . . . . ?
C104 C105 C106 C107 178.7(11) . . . . ?
C102 C101 C106 C105 5.9(13) . . . . ?
C102 C101 C106 C107 -176.2(9) . . . . ?
